data_4114289
loop_
_publ_author_name
'David S. McGuinness'
'Vernon C. Gibson'
'Duncan F. Wass'
'Jonathan W. Steed'

_publ_section_title
;
 Bis(carbene)pyridine Complexes of Cr(III): Exceptionally Active Catalysts
 for the Oligomerization of Ethylene
;
_journal_name_full 'Journal of the American Chemical Society'
_journal_page_first 12716
_journal_page_last 12717
_journal_paper_doi 10.1021/ja037217o
_journal_volume 125
_journal_year 2003
_chemical_formula_sum 'C18 H23 Cl5 Cr N5'
_chemical_formula_weight 538.66
_chemical_name_common dmcrcnc
_chemical_name_systematic
;
 ?
;
_space_group_IT_number 14
_symmetry_cell_setting monoclinic
_symmetry_space_group_name_Hall '-P 2ybc'
_symmetry_space_group_name_H-M 'P 1 21/c 1'
_atom_sites_solution_hydrogens geom
_atom_sites_solution_primary direct
_atom_sites_solution_secondary difmap
_audit_creation_method SHELXL-97
_cell_angle_alpha 90.00
_cell_angle_beta 94.7420(10)
_cell_angle_gamma 90.00
_cell_formula_units_Z 4
_cell_length_a 12.6464(4)
_cell_length_b 12.0047(4)
_cell_length_c 15.3782(6)
_cell_measurement_temperature 120(2)
_cell_volume 2326.67(14)
_computing_cell_refinement 'DENZO-SMN (Otwinowski & Minor, 1997)'
_computing_data_collection 'Collect (Hooft, 1999)'
_computing_data_reduction 'DENZO-SMN (Otwinowski & Minor, 1997)'
_computing_molecular_graphics 'X-Seed (Barbour, 1999)'
_computing_publication_material 'CIFTAB (Sheldrick, 1997)'
_computing_structure_refinement 'SHELXL-97 (Sheldrick, 1997)'
_computing_structure_solution 'SHELXS-97 (Sheldrick, 1990)'
_diffrn_ambient_temperature 120(2)
_diffrn_measured_fraction_theta_full 0.915
_diffrn_measured_fraction_theta_max 0.915
_diffrn_measurement_device_type 'Nonius KappaCCD'
_diffrn_radiation_monochromator graphite
_diffrn_radiation_source 'fine-focus sealed tube'
_diffrn_radiation_type MoK\a
_diffrn_radiation_wavelength 0.71073
_diffrn_reflns_av_R_equivalents 0.0682
_diffrn_reflns_av_sigmaI/netI 0.1116
_diffrn_reflns_limit_h_max 15
_diffrn_reflns_limit_h_min -14
_diffrn_reflns_limit_k_max 13
_diffrn_reflns_limit_k_min -13
_diffrn_reflns_limit_l_max 18
_diffrn_reflns_limit_l_min -18
_diffrn_reflns_number 6440
_diffrn_reflns_theta_full 25.00
_diffrn_reflns_theta_max 25.00
_diffrn_reflns_theta_min 2.15
_diffrn_standards_decay_% 0.0
_exptl_absorpt_coefficient_mu 1.081
_exptl_absorpt_correction_T_max 0.8996
_exptl_absorpt_correction_T_min 0.6716
_exptl_absorpt_correction_type multi-scan
_exptl_crystal_colour yellow/green
_exptl_crystal_density_diffrn 1.538
_exptl_crystal_description plate
_exptl_crystal_F_000 1100
_exptl_crystal_size_max 0.40
_exptl_crystal_size_mid 0.40
_exptl_crystal_size_min 0.10
_refine_diff_density_max 1.195
_refine_diff_density_min -0.777
_refine_diff_density_rms 0.168
_refine_ls_extinction_coef 0.0032(10)
_refine_ls_extinction_expression Fc^*^=kFc[1+0.001xFc^2^\l^3^/sin(2\q)]^-1/4^
_refine_ls_extinction_method SHELXL
_refine_ls_goodness_of_fit_ref 1.025
_refine_ls_hydrogen_treatment mixed
_refine_ls_matrix_type full
_refine_ls_number_parameters 264
_refine_ls_number_reflns 3749
_refine_ls_number_restraints 0
_refine_ls_restrained_S_all 1.025
_refine_ls_R_factor_all 0.1282
_refine_ls_R_factor_gt 0.0632
_refine_ls_shift/su_max 0.001
_refine_ls_shift/su_mean 0.000
_refine_ls_structure_factor_coef Fsqd
_refine_ls_weighting_details 'calc w=1/[\s^2^(Fo^2^)+(0.0897P)^2^+2.3823P] where P=(Fo^2^+2Fc^2^)/3'
_refine_ls_weighting_scheme calc
_refine_ls_wR_factor_gt 0.1506
_refine_ls_wR_factor_ref 0.1795
_reflns_number_gt 2271
_reflns_number_total 3749
_reflns_threshold_expression >2sigma(I)
_cod_data_source_file ja037217osi20030715_040807.cif
_cod_data_source_block C:\structs\v_gibson\dmcrcnc\DMCRCNC.CIF
_cod_database_code 4114289

loop_
_symmetry_equiv_pos_as_xyz
'x, y, z'
'-x, y+1/2, -z+1/2'
'-x, -y, -z'
'x, -y-1/2, z-1/2'

loop_
_atom_site_label
_atom_site_type_symbol
_atom_site_fract_x
_atom_site_fract_y
_atom_site_fract_z
_atom_site_U_iso_or_equiv
_atom_site_adp_type
_atom_site_occupancy
_atom_site_symmetry_multiplicity
_atom_site_calc_flag
_atom_site_refinement_flags
_atom_site_disorder_assembly
_atom_site_disorder_group
Cr1 Cr 0.24851(6) 0.09843(8) 0.15844(5) 0.0261(3) Uani 1 1 d . . .
Cl3 Cl 0.26322(10) -0.07481(12) 0.09131(10) 0.0331(4) Uani 1 1 d . . .
Cl1 Cl 0.23153(12) 0.28101(13) 0.20988(9) 0.0344(4) Uani 1 1 d . . .
Cl2 Cl 0.33760(14) 0.04200(15) 0.28727(11) 0.0556(6) Uani 1 1 d . . .
N2 N 0.0187(3) 0.0893(4) 0.1111(3) 0.0240(11) Uani 1 1 d . . .
N3 N 0.1629(3) 0.1536(4) 0.0479(3) 0.0203(11) Uani 1 1 d . . .
C5 C -0.0777(5) 0.0037(5) 0.1998(4) 0.0396(17) Uani 1 1 d . . .
H5 H -0.1352 -0.0289 0.2267 0.047 Uiso 1 1 calc R . .
N1 N 0.0277(4) 0.0063(4) 0.2339(3) 0.0344(13) Uani 1 1 d . . .
C4 C 0.0891(5) 0.0590(5) 0.1790(4) 0.0288(14) Uani 1 1 d . . .
N4 N 0.3231(4) 0.2043(4) 0.0036(3) 0.0322(13) Uani 1 1 d . A .
C10 C 0.1579(5) 0.2540(5) -0.0857(3) 0.0337(16) Uani 1 1 d . . .
H10 H 0.1941 0.2917 -0.1287 0.040 Uiso 1 1 calc R . .
C8 C -0.0041(4) 0.1909(5) -0.0301(4) 0.0323(15) Uani 1 1 d . . .
H8 H -0.0792 0.1835 -0.0353 0.039 Uiso 1 1 calc R . .
C7 C 0.0566(4) 0.1475(5) 0.0394(3) 0.0227(13) Uani 1 1 d . . .
C2 C 0.0730(6) -0.0480(6) 0.3159(4) 0.049(2) Uani 1 1 d . . .
H2 H 0.1382 -0.0061 0.3376 0.059 Uiso 1 1 calc R . .
C9 C 0.0487(5) 0.2459(5) -0.0926(4) 0.0379(16) Uani 1 1 d . . .
H9 H 0.0090 0.2787 -0.1412 0.046 Uiso 1 1 calc R . .
C6 C -0.0840(4) 0.0554(5) 0.1221(4) 0.0314(15) Uani 1 1 d . . .
H6 H -0.1454 0.0664 0.0831 0.038 Uiso 1 1 calc R . .
C11 C 0.2126(4) 0.2056(4) -0.0144(4) 0.0246(14) Uani 1 1 d . . .
C1 C -0.0049(7) -0.0428(7) 0.3853(4) 0.074(3) Uani 1 1 d . . .
H1A H -0.0279 0.0344 0.3924 0.110 Uiso 1 1 calc R . .
H1B H 0.0293 -0.0701 0.4407 0.110 Uiso 1 1 calc R . .
H1C H -0.0667 -0.0894 0.3678 0.110 Uiso 1 1 calc R . .
C3 C 0.1049(6) -0.1670(6) 0.2970(4) 0.057(2) Uani 1 1 d . . .
H3A H 0.0418 -0.2098 0.2762 0.085 Uiso 1 1 calc R . .
H3B H 0.1378 -0.2010 0.3505 0.085 Uiso 1 1 calc R . .
H3C H 0.1556 -0.1670 0.2522 0.085 Uiso 1 1 calc R . .
Cl2S Cl 0.7541(4) 0.1198(4) 0.4437(3) 0.0755(16) Uiso 0.616(4) 1 d P A 1
Cl1S Cl 0.5681(3) -0.0045(3) 0.3935(2) 0.0632(11) Uiso 0.616(4) 1 d P A 1
N5 N 0.4689(4) 0.1717(5) 0.0778(4) 0.0514(16) Uani 1 1 d . . .
C12 C 0.4025(6) 0.2414(6) -0.0471(5) 0.056(2) Uani 1 1 d . . .
H12 H 0.3937 0.2745 -0.1034 0.067 Uiso 1 1 calc R A .
C14 C 0.3641(4) 0.1597(5) 0.0817(4) 0.0323(15) Uani 1 1 d . A .
C13 C 0.4934(6) 0.2206(7) 0.0002(7) 0.073(3) Uani 1 1 d . A .
H13 H 0.5626 0.2364 -0.0162 0.088 Uiso 1 1 calc R . .
C15 C 0.5493(9) 0.1390(11) 0.1350(9) 0.043(3) Uiso 0.616(4) 1 d P A 1
H15 H 0.5194 0.1397 0.1932 0.051 Uiso 0.616(4) 1 calc PR A 1
Cl4S Cl 0.6913(6) 0.1348(7) 0.3620(6) 0.122(3) Uiso 0.384(4) 1 d P A 2
C16 C 0.5857(9) 0.0168(9) 0.1219(7) 0.042(3) Uiso 0.616(4) 1 d P A 1
H16A H 0.5235 -0.0322 0.1162 0.063 Uiso 0.616(4) 1 calc PR A 1
H16B H 0.6330 -0.0064 0.1723 0.063 Uiso 0.616(4) 1 calc PR A 1
H16C H 0.6235 0.0120 0.0689 0.063 Uiso 0.616(4) 1 calc PR A 1
C17 C 0.6424(11) 0.2193(12) 0.1439(9) 0.079(4) Uiso 0.616(4) 1 d P A 1
H17A H 0.6163 0.2952 0.1520 0.118 Uiso 0.616(4) 1 calc PR A 1
H17B H 0.6805 0.2164 0.0910 0.118 Uiso 0.616(4) 1 calc PR A 1
H17C H 0.6906 0.1982 0.1944 0.118 Uiso 0.616(4) 1 calc PR A 1
C17A C 0.5747(18) 0.241(2) 0.2215(15) 0.082(7) Uiso 0.384(4) 1 d P A 2
H17D H 0.6368 0.2260 0.2623 0.123 Uiso 0.384(4) 1 calc PR A 2
H17E H 0.5159 0.2667 0.2540 0.123 Uiso 0.384(4) 1 calc PR A 2
H17F H 0.5923 0.2981 0.1798 0.123 Uiso 0.384(4) 1 calc PR A 2
C16A C 0.6386(17) 0.076(2) 0.1437(15) 0.077(7) Uiso 0.384(4) 1 d P A 2
H16D H 0.6890 0.1318 0.1261 0.116 Uiso 0.384(4) 1 calc PR A 2
H16E H 0.6183 0.0266 0.0942 0.116 Uiso 0.384(4) 1 calc PR A 2
H16F H 0.6717 0.0317 0.1922 0.116 Uiso 0.384(4) 1 calc PR A 2
C15A C 0.5418(12) 0.1328(14) 0.1720(12) 0.023(4) Uiso 0.384(4) 1 d P A 2
H15A H 0.5003 0.0825 0.2083 0.027 Uiso 0.384(4) 1 calc PR A 2
C1S C 0.6922(9) -0.0084(10) 0.4509(9) 0.059(3) Uiso 0.616(4) 1 d P A 1
H1S1 H 0.6844 -0.0265 0.5129 0.071 Uiso 0.616(4) 1 calc PR A 1
H1S2 H 0.7361 -0.0671 0.4265 0.071 Uiso 0.616(4) 1 calc PR A 1
Cl3S Cl 0.6585(5) 0.0021(6) 0.5085(5) 0.097(2) Uiso 0.384(4) 1 d P A 2
C2S C 0.7353(17) 0.127(2) 0.4678(14) 0.042(7) Uiso 0.384(4) 1 d P A 2
H2S1 H 0.7187 0.1964 0.4992 0.051 Uiso 0.384(4) 1 calc PR A 2
H2S2 H 0.8129 0.1142 0.4750 0.051 Uiso 0.384(4) 1 calc PR A 2

loop_
_atom_site_aniso_label
_atom_site_aniso_U_11
_atom_site_aniso_U_22
_atom_site_aniso_U_33
_atom_site_aniso_U_23
_atom_site_aniso_U_13
_atom_site_aniso_U_12
Cr1 0.0274(5) 0.0269(6) 0.0226(5) -0.0034(4) -0.0055(4) 0.0027(4)
Cl3 0.0292(8) 0.0280(10) 0.0409(9) -0.0075(7) -0.0048(7) 0.0015(7)
Cl1 0.0471(9) 0.0294(10) 0.0270(8) -0.0075(7) 0.0058(7) 0.0030(7)
Cl2 0.0728(12) 0.0447(12) 0.0425(10) -0.0056(9) -0.0354(9) 0.0116(10)
N2 0.023(2) 0.027(3) 0.023(3) -0.001(2) 0.010(2) 0.004(2)
N3 0.023(2) 0.021(3) 0.016(2) -0.004(2) 0.0024(19) 0.001(2)
C5 0.029(4) 0.039(4) 0.053(4) -0.006(4) 0.014(3) -0.007(3)
N1 0.052(3) 0.031(3) 0.022(3) 0.004(2) 0.014(2) -0.005(3)
C4 0.047(4) 0.020(4) 0.019(3) -0.002(3) 0.002(3) -0.001(3)
N4 0.026(3) 0.031(3) 0.042(3) -0.001(3) 0.015(2) -0.003(2)
C10 0.058(4) 0.027(4) 0.017(3) -0.003(3) 0.010(3) -0.011(3)
C8 0.027(3) 0.033(4) 0.036(3) 0.002(3) -0.007(3) 0.000(3)
C7 0.026(3) 0.022(4) 0.020(3) -0.005(3) 0.000(2) 0.000(3)
C2 0.069(5) 0.059(6) 0.020(3) 0.007(3) 0.000(3) -0.025(4)
C9 0.053(4) 0.038(4) 0.020(3) 0.007(3) -0.013(3) -0.008(3)
C6 0.027(3) 0.033(4) 0.036(4) 0.000(3) 0.012(3) -0.002(3)
C11 0.037(3) 0.013(4) 0.024(3) -0.002(3) 0.003(3) -0.001(3)
C1 0.122(7) 0.072(6) 0.031(4) 0.001(4) 0.030(4) -0.035(5)
C3 0.085(5) 0.053(5) 0.030(4) 0.023(4) -0.012(4) -0.009(4)
N5 0.022(3) 0.034(4) 0.098(5) -0.010(4) 0.003(3) 0.000(3)
C12 0.042(4) 0.043(5) 0.087(6) 0.017(4) 0.037(4) -0.001(4)
C14 0.026(3) 0.017(4) 0.054(4) -0.015(3) 0.003(3) 0.001(3)
C13 0.025(4) 0.063(6) 0.136(8) 0.011(6) 0.036(5) -0.002(4)

loop_
_atom_type_symbol
_atom_type_description
_atom_type_scat_dispersion_real
_atom_type_scat_dispersion_imag
_atom_type_scat_source
Cr Cr 0.3209 0.6236 'International Tables Vol C Tables 4.2.6.8 and 6.1.1.4'
N N 0.0061 0.0033 'International Tables Vol C Tables 4.2.6.8 and 6.1.1.4'
Cl Cl 0.1484 0.1585 'International Tables Vol C Tables 4.2.6.8 and 6.1.1.4'
C C 0.0033 0.0016 'International Tables Vol C Tables 4.2.6.8 and 6.1.1.4'
H H 0.0000 0.0000 'International Tables Vol C Tables 4.2.6.8 and 6.1.1.4'

loop_
_geom_angle_atom_site_label_1
_geom_angle_atom_site_label_2
_geom_angle_atom_site_label_3
_geom_angle
N3 Cr1 C14 76.3(2)
N3 Cr1 C4 75.68(19)
C14 Cr1 C4 151.9(2)
N3 Cr1 Cl2 176.62(13)
C14 Cr1 Cl2 105.94(18)
C4 Cr1 Cl2 102.11(16)
N3 Cr1 Cl3 88.68(13)
C14 Cr1 Cl3 88.79(16)
C4 Cr1 Cl3 88.78(16)
Cl2 Cr1 Cl3 93.86(7)
N3 Cr1 Cl1 85.47(13)
C14 Cr1 Cl1 87.09(16)
C4 Cr1 Cl1 92.50(16)
Cl2 Cr1 Cl1 92.10(6)
Cl3 Cr1 Cl1 173.50(6)
C4 N2 C6 112.9(5)
C4 N2 C7 118.9(4)
C6 N2 C7 128.2(5)
C11 N3 C7 118.7(4)
C11 N3 Cr1 119.8(3)
C7 N3 Cr1 121.3(3)
C6 C5 N1 108.0(5)
C4 N1 C5 110.9(5)
C4 N1 C2 122.2(5)
C5 N1 C2 126.7(5)
N1 C4 N2 103.3(5)
N1 C4 Cr1 143.2(4)
N2 C4 Cr1 113.2(4)
C14 N4 C12 112.0(5)
C14 N4 C11 118.4(5)
C12 N4 C11 129.6(6)
C11 C10 C9 117.8(5)
C7 C8 C9 116.9(5)
N3 C7 C8 123.3(5)
N3 C7 N2 110.5(4)
C8 C7 N2 126.2(5)
N1 C2 C1 110.6(6)
N1 C2 C3 109.8(5)
C1 C2 C3 111.8(6)
C10 C9 C8 121.2(5)
C5 C6 N2 104.9(5)
N3 C11 C10 122.1(5)
N3 C11 N4 111.7(5)
C10 C11 N4 126.2(5)
C14 N5 C15 129.5(8)
C14 N5 C13 112.1(6)
C15 N5 C13 118.4(8)
C14 N5 C15A 113.4(8)
C15 N5 C15A 17.4(7)
C13 N5 C15A 134.3(8)
C13 C12 N4 105.3(7)
N5 C14 N4 102.8(5)
N5 C14 Cr1 143.6(5)
N4 C14 Cr1 113.5(4)
C12 C13 N5 107.8(6)
N5 C15 C17 114.3(11)
N5 C15 C16 113.9(10)
C17 C15 C16 112.0(10)
C16A C15A C17A 109.5(16)
C16A C15A N5 105.9(14)
C17A C15A N5 107.0(13)
Cl2S C1S Cl1S 109.7(7)
Cl4S C2S Cl3S 102.8(11)

loop_
_geom_bond_atom_site_label_1
_geom_bond_atom_site_label_2
_geom_bond_distance
Cr1 N3 2.049(4)
Cr1 C14 2.087(6)
Cr1 C4 2.120(6)
Cr1 Cl2 2.2988(17)
Cr1 Cl3 2.3361(17)
Cr1 Cl1 2.3461(17)
N2 C4 1.365(7)
N2 C6 1.384(7)
N2 C7 1.422(7)
N3 C11 1.342(7)
N3 C7 1.342(6)
C5 C6 1.344(8)
C5 N1 1.392(8)
N1 C4 1.351(7)
N1 C2 1.491(8)
N4 C14 1.377(7)
N4 C12 1.395(8)
N4 C11 1.402(7)
C10 C11 1.375(8)
C10 C9 1.381(8)
C8 C7 1.367(7)
C8 C9 1.382(8)
C2 C1 1.513(9)
C2 C3 1.519(10)
Cl2S C1S 1.734(13)
Cl1S C1S 1.737(12)
N5 C14 1.339(7)
N5 C15 1.346(13)
N5 C13 1.388(10)
N5 C15A 1.716(17)
C12 C13 1.332(10)
C15 C17 1.520(17)
C15 C16 1.556(17)
Cl4S C2S 1.68(2)
C17A C15A 1.54(3)
C16A C15A 1.50(3)
Cl3S C2S 1.92(2)
